data_4505842
loop_
_publ_author_name
'Shin, Dong Mok'
'Chung, Young Keun'
'Lee, In Su'

_publ_section_title
;
 Self-Assembly of Discrete Organometallic&#x2212;Organic Hybrid
 Supramolecular Arrays from Ferrocenyl Dipyridines and Terephthalic and
 Trimesic Acids
;
_journal_issue 6
_journal_name_full 'Crystal Growth &amp; Design'
_journal_page_first 493
_journal_paper_doi 10.1021/cg025573x
_journal_volume 2
_journal_year 2002
_chemical_formula_sum 'C56 H58 Fe1.5 N3 O10'
_chemical_formula_weight 1016.83
_chemical_name_systematic
; 
 ? 
;
_space_group_IT_number 60
_symmetry_space_group_name_Hall '-P 2n 2ab'
_symmetry_space_group_name_H-M 'P b c n'
_atom_sites_solution_hydrogens geom
_atom_sites_solution_primary direct
_atom_sites_solution_secondary difmap
_audit_creation_method SHELXL-97
_cell_angle_alpha 90.00
_cell_angle_beta 90.00
_cell_angle_gamma 90.00
_cell_formula_units_Z 8
_cell_length_a 13.0232(5)
_cell_length_b 23.4426(7)
_cell_length_c 33.1664(12)
_cell_measurement_temperature 150
_cell_volume 10125.6(6)
_computing_structure_refinement 'SHELXL-97 (Sheldrick, 1997)'
_computing_structure_solution 'SHELXS-97 (Sheldrick, 1990)'
_diffrn_ambient_temperature 293(2)
_diffrn_measured_fraction_theta_full 0.987
_diffrn_measured_fraction_theta_max 0.987
_diffrn_radiation_monochromator graphite
_diffrn_radiation_source 'fine-focus sealed tube'
_diffrn_radiation_type MoK\a
_diffrn_radiation_wavelength 0.71073
_diffrn_reflns_av_R_equivalents 0.0957
_diffrn_reflns_av_sigmaI/netI 0.1132
_diffrn_reflns_limit_h_max 15
_diffrn_reflns_limit_h_min -15
_diffrn_reflns_limit_k_max 27
_diffrn_reflns_limit_k_min -27
_diffrn_reflns_limit_l_max 39
_diffrn_reflns_limit_l_min -28
_diffrn_reflns_number 28708
_diffrn_reflns_theta_full 25.15
_diffrn_reflns_theta_max 25.15
_diffrn_reflns_theta_min 1.23
_exptl_absorpt_coefficient_mu 0.498
_exptl_crystal_density_diffrn 1.334
_exptl_crystal_density_method 'not measured'
_exptl_crystal_F_000 4272
_refine_diff_density_max 1.139
_refine_diff_density_min -1.070
_refine_diff_density_rms 0.242
_refine_ls_extinction_coef 0.0135(10)
_refine_ls_extinction_expression Fc^*^=kFc[1+0.001xFc^2^\l^3^/sin(2\q)]^-1/4^
_refine_ls_extinction_method SHELXL
_refine_ls_goodness_of_fit_ref 0.955
_refine_ls_hydrogen_treatment mixed
_refine_ls_matrix_type full
_refine_ls_number_parameters 661
_refine_ls_number_reflns 8957
_refine_ls_number_restraints 0
_refine_ls_restrained_S_all 0.955
_refine_ls_R_factor_all 0.1877
_refine_ls_R_factor_gt 0.0962
_refine_ls_shift/su_max 0.285
_refine_ls_shift/su_mean 0.017
_refine_ls_structure_factor_coef Fsqd
_refine_ls_weighting_details 'calc w=1/[\s^2^(Fo^2^)+(0.1756P)^2^+0.0000P] where P=(Fo^2^+2Fc^2^)/3'
_refine_ls_weighting_scheme calc
_refine_ls_wR_factor_gt 0.2220
_refine_ls_wR_factor_ref 0.2875
_reflns_number_gt 3867
_reflns_number_total 8957
_reflns_threshold_expression >2sigma(I)
_cod_data_source_file cg025573x_s2.cif
_cod_data_source_block trim
_cod_original_formula_sum 'C56 H58 Fe1.50 N3 O10'
_cod_database_code 4505842

loop_
_symmetry_equiv_pos_as_xyz
'x, y, z'
'-x+1/2, -y+1/2, z+1/2'
'x+1/2, -y+1/2, -z'
'-x, y, -z+1/2'
'-x, -y, -z'
'x-1/2, y-1/2, -z-1/2'
'-x-1/2, y-1/2, z'
'x, -y, z-1/2'

loop_
_atom_site_label
_atom_site_type_symbol
_atom_site_fract_x
_atom_site_fract_y
_atom_site_fract_z
_atom_site_U_iso_or_equiv
_atom_site_adp_type
_atom_site_occupancy
_atom_site_symmetry_multiplicity
_atom_site_calc_flag
_atom_site_refinement_flags
Fe1 Fe 0.59234(7) 0.26206(4) -0.08761(2) 0.0630(4) Uani 1 1 d .
Fe2 Fe 0.5000 0.1772 0.2500 0.0753(5) Uani 1 2 d S
N1 N 0.7521(4) 0.4266(3) 0.11277(16) 0.0833(16) Uani 1 1 d .
HN1 H 0.721(4) 0.467(2) 0.1540(17) 0.062(17) Uiso 1 1 d .
N2 N 0.4758(5) 0.4352(3) 0.11506(18) 0.0869(17) Uani 1 1 d .
HN2 H 0.454(6) 0.465(3) 0.144(2) 0.11(2) Uiso 1 1 d .
N3 N 0.3999(6) -0.1488(3) 0.21039(16) 0.0772(18) Uani 1 1 d .
HN3 H 0.390(5) -0.186(3) 0.2173(17) 0.07(2) Uiso 1 1 d .
O1 O 0.2095(5) 0.0609(2) 0.35825(15) 0.123(2) Uani 1 1 d .
O2 O 0.2078(4) -0.0176(2) 0.32147(14) 0.0863(15) Uani 1 1 d .
O3 O 0.0668(4) -0.0131(2) 0.18361(13) 0.0890(15) Uani 1 1 d .
O4 O 0.0899(5) 0.0657(2) 0.14889(14) 0.114(2) Uani 1 1 d .
O5 O 0.1210(4) 0.24404(17) 0.21991(13) 0.0883(15) Uani 1 1 d .
O6 O 0.1602(4) 0.24951(17) 0.28543(13) 0.0810(14) Uani 1 1 d .
O7 O 0.6081(6) 0.2110(3) 0.0828(3) 0.162(3) Uani 1 1 d .
O8 O 0.6235(7) 0.1010(3) 0.0529(2) 0.152(3) Uani 1 1 d .
O9 O 0.0730(16) 0.4387(9) 0.0761(7) 0.462(18) Uani 1 1 d .
O10 O 0.2340(13) 0.4772(17) 0.0631(10) 0.73(3) Uani 1 1 d .
C1 C 0.7251(5) 0.2737(4) -0.05529(19) 0.080(2) Uani 1 1 d .
C2 C 0.7091(5) 0.2159(3) -0.0628(2) 0.085(2) Uani 1 1 d .
H2 H 0.7012 0.1876 -0.0434 0.102 Uiso 1 1 calc R
C3 C 0.7069(5) 0.2077(3) -0.1049(2) 0.087(2) Uani 1 1 d .
H3 H 0.6994 0.1728 -0.1178 0.104 Uiso 1 1 calc R
C4 C 0.7179(5) 0.2608(4) -0.1243(2) 0.088(2) Uani 1 1 d .
H4 H 0.7170 0.2669 -0.1520 0.105 Uiso 1 1 calc R
C5 C 0.7306(6) 0.3033(3) -0.0941(2) 0.090(2) Uani 1 1 d .
H5 H 0.7404 0.3421 -0.0982 0.107 Uiso 1 1 calc R
C6 C 0.4675(5) 0.2967(3) -0.0589(2) 0.0742(19) Uani 1 1 d .
C7 C 0.4586(5) 0.2366(3) -0.0614(2) 0.0752(19) Uani 1 1 d .
H7 H 0.4527 0.2113 -0.0399 0.090 Uiso 1 1 calc R
C8 C 0.4602(5) 0.2230(3) -0.1023(2) 0.084(2) Uani 1 1 d .
H8 H 0.4555 0.1862 -0.1126 0.100 Uiso 1 1 calc R
C9 C 0.4699(5) 0.2720(4) -0.1253(2) 0.084(2) Uani 1 1 d .
H9 H 0.4719 0.2737 -0.1533 0.101 Uiso 1 1 calc R
C10 C 0.4761(5) 0.3185(3) -0.0986(2) 0.083(2) Uani 1 1 d .
H10 H 0.4843 0.3566 -0.1058 0.100 Uiso 1 1 calc R
C11 C 0.7300(5) 0.2986(4) -0.0138(2) 0.086(2) Uani 1 1 d .
H11 H 0.7134 0.2745 0.0075 0.103 Uiso 1 1 calc R
C12 C 0.7548(5) 0.3498(4) -0.0048(2) 0.091(2) Uani 1 1 d .
H12 H 0.7741 0.3737 -0.0258 0.110 Uiso 1 1 calc R
C13 C 0.7554(5) 0.3744(3) 0.03687(19) 0.0793(19) Uani 1 1 d .
C14 C 0.7291(5) 0.3454(3) 0.0714(2) 0.0728(18) Uani 1 1 d .
H14 H 0.7106 0.3071 0.0696 0.087 Uiso 1 1 calc R
C15 C 0.7296(5) 0.3713(3) 0.10807(19) 0.0717(17) Uani 1 1 d .
C16 C 0.7819(7) 0.4552(3) 0.0795(2) 0.100(2) Uani 1 1 d .
H16 H 0.8026 0.4930 0.0822 0.120 Uiso 1 1 calc R
C17 C 0.7833(6) 0.4313(4) 0.0418(2) 0.105(3) Uani 1 1 d .
H17 H 0.8028 0.4529 0.0196 0.127 Uiso 1 1 calc R
C18 C 0.7024(6) 0.3404(3) 0.1462(2) 0.095(2) Uani 1 1 d .
H18A H 0.7641 0.3297 0.1602 0.114 Uiso 1 1 calc R
H18B H 0.6636 0.3068 0.1398 0.114 Uiso 1 1 calc R
H18C H 0.6620 0.3649 0.1632 0.114 Uiso 1 1 calc R
C19 C 0.4749(7) 0.3372(5) -0.0228(3) 0.132(5) Uani 1 1 d .
H19 H 0.4923 0.3752 -0.0270 0.158 Uiso 1 1 calc R
C20 C 0.4592(8) 0.3213(4) 0.0095(5) 0.149(5) Uani 1 1 d .
H20 H 0.4413 0.2832 0.0130 0.179 Uiso 1 1 calc R
C21 C 0.4668(7) 0.3633(5) 0.0507(4) 0.115(3) Uani 1 1 d .
C22 C 0.4995(7) 0.4184(6) 0.0434(2) 0.123(4) Uani 1 1 d .
H22 H 0.5181 0.4308 0.0178 0.148 Uiso 1 1 calc R
C23 C 0.5030(7) 0.4572(4) 0.0795(3) 0.109(3) Uani 1 1 d .
C24 C 0.4507(6) 0.3813(4) 0.1153(3) 0.087(2) Uani 1 1 d .
C25 C 0.4478(7) 0.3465(5) 0.0853(3) 0.125(3) Uani 1 1 d .
H25 H 0.4313 0.3085 0.0897 0.150 Uiso 1 1 calc R
C26A C 0.5324(13) 0.5120(5) 0.0748(4) 0.083(4) Uani 0.50 1 d P
H26A H 0.4731 0.5362 0.0751 0.100 Uiso 0.50 1 calc PR
H26B H 0.5676 0.5161 0.0495 0.100 Uiso 0.50 1 calc PR
H26C H 0.5776 0.5226 0.0964 0.100 Uiso 0.50 1 calc PR
C26B C 0.4262(17) 0.3603(8) 0.1463(6) 0.128(7) Uani 0.50 1 d P
H26D H 0.4506 0.3834 0.1682 0.154 Uiso 0.50 1 calc PR
H26E H 0.4556 0.3228 0.1483 0.154 Uiso 0.50 1 calc PR
H26F H 0.3528 0.3576 0.1476 0.154 Uiso 0.50 1 calc PR
C27 C 0.4650(5) 0.1292(3) 0.20024(19) 0.0708(18) Uani 1 1 d .
C28 C 0.4032(6) 0.1785(3) 0.2023(2) 0.095(2) Uani 1 1 d .
H28 H 0.3319 0.1789 0.2041 0.114 Uiso 1 1 calc R
C29 C 0.4677(8) 0.2273(3) 0.2013(3) 0.109(3) Uani 1 1 d .
H29 H 0.4461 0.2651 0.2020 0.131 Uiso 1 1 calc R
C30 C 0.5673(7) 0.2089(4) 0.1990(2) 0.102(3) Uani 1 1 d .
H30 H 0.6250 0.2323 0.1980 0.123 Uiso 1 1 calc R
C31 C 0.5680(6) 0.1480(3) 0.1985(2) 0.087(2) Uani 1 1 d .
H31 H 0.6259 0.1248 0.1973 0.105 Uiso 1 1 calc R
C32 C 0.4289(5) 0.0696(3) 0.20240(19) 0.0784(19) Uani 1 1 d .
H32 H 0.3602 0.0640 0.2089 0.094 Uiso 1 1 calc R
C33 C 0.4835(6) 0.0243(3) 0.1961(2) 0.083(2) Uani 1 1 d .
H33 H 0.5511 0.0302 0.1881 0.099 Uiso 1 1 calc R
C34 C 0.4509(6) -0.0351(3) 0.20036(18) 0.0756(19) Uani 1 1 d .
C35 C 0.3522(5) -0.0521(3) 0.21262(19) 0.0785(19) Uani 1 1 d .
H35 H 0.3018 -0.0249 0.2174 0.094 Uiso 1 1 calc R
C36 C 0.3299(6) -0.1092(3) 0.21754(19) 0.0771(19) Uani 1 1 d .
C37 C 0.4942(8) -0.1344(3) 0.1982(2) 0.086(2) Uani 1 1 d .
H37 H 0.5426 -0.1628 0.1935 0.104 Uiso 1 1 calc R
C38 C 0.5208(6) -0.0776(3) 0.19253(19) 0.083(2) Uani 1 1 d .
H38 H 0.5862 -0.0683 0.1834 0.100 Uiso 1 1 calc R
C39 C 0.2265(6) -0.1276(3) 0.2317(3) 0.122(3) Uani 1 1 d .
H39A H 0.1820 -0.1328 0.2090 0.147 Uiso 1 1 calc R
H39B H 0.1984 -0.0990 0.2492 0.147 Uiso 1 1 calc R
H39C H 0.2326 -0.1629 0.2462 0.147 Uiso 1 1 calc R
C40 C 0.1640(4) 0.0681(3) 0.28985(16) 0.0568(15) Uani 1 1 d .
C41 C 0.1376(4) 0.0391(2) 0.25419(16) 0.0576(15) Uani 1 1 d .
H41 H 0.1348 -0.0005 0.2539 0.069 Uiso 1 1 calc R
C42 C 0.1157(4) 0.0697(3) 0.21936(16) 0.0544(14) Uani 1 1 d .
C43 C 0.1182(4) 0.1281(3) 0.22005(16) 0.0538(14) Uani 1 1 d .
H43 H 0.1046 0.1484 0.1965 0.065 Uiso 1 1 calc R
C44 C 0.1405(4) 0.1575(2) 0.25505(16) 0.0553(14) Uani 1 1 d .
C45 C 0.1634(4) 0.1273(3) 0.28978(16) 0.0560(15) Uani 1 1 d .
H45 H 0.1786 0.1470 0.3134 0.067 Uiso 1 1 calc R
C46 C 0.1961(5) 0.0372(3) 0.3266(2) 0.0710(18) Uani 1 1 d .
C47 C 0.0892(5) 0.0406(3) 0.1805(2) 0.0723(18) Uani 1 1 d .
C48 C 0.1417(5) 0.2218(3) 0.25537(19) 0.0625(16) Uani 1 1 d .
C49 C 0.5380(10) 0.1357(6) 0.0451(4) 0.169(5) Uani 1 1 d .
H49A H 0.4774 0.1121 0.0421 0.203 Uiso 1 1 calc R
H49B H 0.5484 0.1563 0.0201 0.203 Uiso 1 1 calc R
C50 C 0.5218(9) 0.1765(5) 0.0780(4) 0.154(4) Uani 1 1 d .
H50A H 0.4625 0.2001 0.0721 0.184 Uiso 1 1 calc R
H50B H 0.5085 0.1560 0.1029 0.184 Uiso 1 1 calc R
C51 C 0.6928(7) 0.1744(5) 0.0926(3) 0.131(3) Uani 1 1 d .
H51A H 0.6781 0.1535 0.1172 0.157 Uiso 1 1 calc R
H51B H 0.7542 0.1970 0.0969 0.157 Uiso 1 1 calc R
C52 C 0.7091(8) 0.1350(5) 0.0598(3) 0.131(3) Uani 1 1 d .
H52A H 0.7251 0.1562 0.0355 0.157 Uiso 1 1 calc R
H52B H 0.7674 0.1108 0.0661 0.157 Uiso 1 1 calc R
C53 C 0.1487(12) 0.4340(5) 0.1026(4) 0.176(5) Uani 1 1 d .
H53A H 0.1846 0.3989 0.0963 0.211 Uiso 1 1 calc R
H53B H 0.1170 0.4285 0.1288 0.211 Uiso 1 1 calc R
C54 C 0.228(3) 0.4787(14) 0.1077(8) 0.552(12) Uani 1 1 d .
H54A H 0.2027 0.5143 0.1187 0.663 Uiso 1 1 calc R
H54B H 0.2898 0.4660 0.1213 0.663 Uiso 1 1 calc R
C55 C 0.1494(10) 0.5199(4) 0.0535(3) 0.137(4) Uani 1 1 d .
H55A H 0.1317 0.5444 0.0760 0.164 Uiso 1 1 calc R
H55B H 0.1630 0.5424 0.0295 0.164 Uiso 1 1 calc R
C56 C 0.0784(15) 0.4752(10) 0.0471(7) 0.299(13) Uani 1 1 d .
H56A H 0.0109 0.4916 0.0430 0.359 Uiso 1 1 calc R
H56B H 0.0972 0.4552 0.0226 0.359 Uiso 1 1 calc R

loop_
_atom_site_aniso_label
_atom_site_aniso_U_11
_atom_site_aniso_U_22
_atom_site_aniso_U_33
_atom_site_aniso_U_23
_atom_site_aniso_U_13
_atom_site_aniso_U_12
Fe1 0.0609(6) 0.0734(7) 0.0549(6) -0.0060(4) 0.0013(4) -0.0015(4)
Fe2 0.0590(9) 0.0534(9) 0.1136(11) 0.000 0.0070(7) 0.000
N1 0.091(4) 0.084(5) 0.075(4) -0.004(3) 0.008(3) -0.007(3)
N2 0.114(5) 0.082(5) 0.065(4) -0.011(3) 0.010(3) 0.014(4)
N3 0.115(6) 0.048(4) 0.068(3) 0.001(3) -0.004(3) -0.009(4)
O1 0.209(7) 0.085(4) 0.077(3) 0.003(3) -0.049(4) -0.014(4)
O2 0.117(4) 0.073(4) 0.068(3) 0.018(3) -0.009(3) 0.012(3)
O3 0.132(4) 0.063(3) 0.072(3) -0.006(2) -0.010(3) -0.015(3)
O4 0.210(7) 0.072(3) 0.060(3) 0.002(2) -0.023(3) -0.008(3)
O5 0.148(5) 0.054(3) 0.062(3) 0.001(2) -0.009(3) 0.007(3)
O6 0.122(4) 0.055(3) 0.066(3) -0.012(2) -0.007(3) -0.001(2)
O7 0.119(6) 0.100(5) 0.266(9) 0.010(5) -0.026(6) -0.019(5)
O8 0.115(6) 0.149(7) 0.194(7) -0.002(5) -0.039(5) 0.016(5)
O9 0.46(3) 0.41(2) 0.51(3) 0.29(2) -0.26(3) -0.24(2)
O10 0.143(16) 1.23(8) 0.81(6) 0.58(6) 0.04(2) 0.11(3)
C1 0.052(4) 0.122(7) 0.065(4) -0.016(4) -0.001(3) -0.001(4)
C2 0.083(5) 0.094(6) 0.079(5) -0.014(4) -0.009(4) 0.018(4)
C3 0.083(5) 0.085(6) 0.091(5) -0.019(4) 0.004(4) 0.020(4)
C4 0.075(5) 0.131(7) 0.057(4) -0.017(5) 0.010(3) -0.006(5)
C5 0.075(5) 0.096(6) 0.098(5) -0.003(5) 0.011(4) -0.021(4)
C6 0.061(4) 0.096(6) 0.066(4) -0.032(4) -0.004(3) 0.006(4)
C7 0.061(4) 0.090(6) 0.074(4) -0.012(4) 0.010(3) -0.019(4)
C8 0.068(5) 0.101(6) 0.081(5) -0.027(4) -0.002(4) -0.024(4)
C9 0.066(5) 0.123(7) 0.064(4) -0.003(5) -0.004(3) 0.001(4)
C10 0.070(5) 0.097(6) 0.083(5) 0.012(4) -0.005(4) 0.014(4)
C11 0.057(5) 0.109(6) 0.092(5) -0.002(4) -0.008(4) -0.007(4)
C12 0.071(5) 0.107(6) 0.097(5) 0.006(5) 0.007(4) -0.007(5)
C13 0.073(5) 0.104(6) 0.061(4) -0.019(4) -0.006(3) 0.007(4)
C14 0.067(5) 0.070(4) 0.082(5) -0.017(4) -0.006(3) 0.007(3)
C15 0.063(4) 0.078(5) 0.074(4) 0.001(4) 0.001(3) 0.006(4)
C16 0.121(7) 0.081(5) 0.099(6) -0.017(5) 0.010(5) -0.014(5)
C17 0.119(7) 0.111(7) 0.086(5) -0.008(5) 0.016(4) -0.030(5)
C18 0.112(6) 0.086(5) 0.088(5) 0.003(4) -0.009(4) 0.008(4)
C19 0.059(6) 0.206(13) 0.131(8) 0.067(9) 0.019(5) 0.022(6)
C20 0.083(7) 0.094(7) 0.269(16) 0.011(9) -0.008(9) -0.012(5)
C21 0.084(7) 0.126(9) 0.135(9) -0.041(8) -0.005(6) 0.023(6)
C22 0.096(7) 0.220(12) 0.055(5) 0.035(6) 0.025(4) 0.060(7)
C23 0.111(7) 0.126(8) 0.089(7) 0.001(5) 0.005(5) 0.035(6)
C24 0.096(6) 0.087(7) 0.077(6) -0.026(5) 0.003(4) 0.009(5)
C25 0.100(7) 0.174(11) 0.101(7) -0.037(8) 0.007(6) -0.007(6)
C26A 0.139(14) 0.035(8) 0.075(9) -0.012(6) 0.016(8) 0.003(8)
C26B 0.17(2) 0.115(16) 0.094(13) -0.014(11) -0.019(13) -0.022(14)
C27 0.049(4) 0.066(5) 0.097(5) 0.011(3) 0.001(3) -0.002(4)
C28 0.083(6) 0.087(6) 0.114(6) 0.015(4) -0.007(4) 0.018(5)
C29 0.105(7) 0.050(5) 0.171(8) 0.027(5) 0.005(6) 0.007(5)
C30 0.092(7) 0.082(6) 0.133(7) 0.025(5) 0.013(5) -0.022(5)
C31 0.079(6) 0.082(6) 0.101(5) 0.015(4) 0.015(4) 0.004(4)
C32 0.074(5) 0.076(5) 0.086(5) 0.002(4) 0.003(3) 0.005(4)
C33 0.084(5) 0.073(6) 0.091(5) -0.002(4) 0.013(4) 0.005(4)
C34 0.097(6) 0.061(5) 0.068(4) -0.009(3) -0.007(4) 0.004(4)
C35 0.066(5) 0.083(6) 0.087(5) -0.004(4) 0.000(4) 0.007(4)
C36 0.083(6) 0.067(5) 0.081(4) 0.006(4) -0.006(4) -0.007(5)
C37 0.123(8) 0.063(6) 0.074(4) -0.011(4) -0.003(4) 0.013(5)
C38 0.094(6) 0.083(6) 0.072(4) -0.001(4) 0.011(4) -0.001(5)
C39 0.090(7) 0.103(7) 0.173(8) 0.026(6) -0.001(6) -0.021(5)
C40 0.050(4) 0.057(4) 0.064(4) 0.007(3) 0.002(3) -0.003(3)
C41 0.055(4) 0.055(4) 0.062(4) -0.002(3) -0.002(3) -0.001(3)
C42 0.046(3) 0.064(4) 0.054(3) -0.008(3) 0.003(2) 0.000(3)
C43 0.051(4) 0.054(4) 0.057(3) -0.003(3) -0.004(3) 0.005(3)
C44 0.049(4) 0.058(4) 0.058(3) -0.002(3) 0.006(3) 0.002(3)
C45 0.050(4) 0.062(4) 0.056(3) -0.007(3) -0.003(3) -0.002(3)
C46 0.076(5) 0.065(5) 0.072(5) 0.009(4) -0.009(3) -0.008(4)
C47 0.077(5) 0.073(5) 0.067(4) -0.006(4) -0.001(3) 0.007(4)
C48 0.057(4) 0.060(4) 0.071(4) -0.012(3) 0.011(3) 0.002(3)
C49 0.120(11) 0.202(14) 0.186(12) 0.017(10) -0.051(9) -0.031(10)
C50 0.084(8) 0.163(12) 0.214(14) 0.016(9) 0.006(8) 0.012(8)
C51 0.078(7) 0.139(9) 0.175(10) 0.010(7) -0.017(6) -0.011(6)
C52 0.085(8) 0.163(10) 0.143(8) 0.011(7) -0.002(6) -0.007(7)
C53 0.215(14) 0.161(11) 0.151(9) 0.068(8) -0.015(10) 0.063(10)
C54 0.71(4) 0.63(3) 0.31(3) -0.21(3) 0.17(3) -0.526
C55 0.159(10) 0.113(8) 0.138(8) 0.067(6) 0.012(7) -0.005(7)
C56 0.24(2) 0.33(3) 0.33(3) 0.18(2) -0.135(18) -0.074(18)

loop_
_atom_type_symbol
_atom_type_description
_atom_type_scat_dispersion_real
_atom_type_scat_dispersion_imag
_atom_type_scat_source
C C 0.0033 0.0016 'International Tables Vol C Tables 4.2.6.8 and 6.1.1.4'
H H 0.0000 0.0000 'International Tables Vol C Tables 4.2.6.8 and 6.1.1.4'
Fe Fe 0.3463 0.8444 'International Tables Vol C Tables 4.2.6.8 and 6.1.1.4'
N N 0.0061 0.0033 'International Tables Vol C Tables 4.2.6.8 and 6.1.1.4'
O O 0.0106 0.0060 'International Tables Vol C Tables 4.2.6.8 and 6.1.1.4'

loop_
_geom_angle_atom_site_label_1
_geom_angle_atom_site_label_2
_geom_angle_atom_site_label_3
_geom_angle
_geom_angle_site_symmetry_1
_geom_angle_site_symmetry_3
C8 Fe1 C7 40.3(3) . .
C8 Fe1 C4 122.4(3) . .
C7 Fe1 C4 159.5(3) . .
C8 Fe1 C9 40.0(3) . .
C7 Fe1 C9 68.0(3) . .
C4 Fe1 C9 105.3(3) . .
C8 Fe1 C2 119.6(3) . .
C7 Fe1 C2 108.1(3) . .
C4 Fe1 C2 68.6(3) . .
C9 Fe1 C2 153.0(3) . .
C8 Fe1 C10 67.5(3) . .
C7 Fe1 C10 68.4(3) . .
C4 Fe1 C10 119.8(3) . .
C9 Fe1 C10 40.3(3) . .
C2 Fe1 C10 165.5(3) . .
C8 Fe1 C3 105.8(3) . .
C7 Fe1 C3 124.2(3) . .
C4 Fe1 C3 40.3(3) . .
C9 Fe1 C3 118.0(3) . .
C2 Fe1 C3 40.4(3) . .
C10 Fe1 C3 153.4(3) . .
C8 Fe1 C6 67.3(3) . .
C7 Fe1 C6 40.5(3) . .
C4 Fe1 C6 156.7(3) . .
C9 Fe1 C6 67.6(3) . .
C2 Fe1 C6 127.8(3) . .
C10 Fe1 C6 40.5(3) . .
C3 Fe1 C6 162.8(3) . .
C8 Fe1 C1 155.3(3) . .
C7 Fe1 C1 122.4(3) . .
C4 Fe1 C1 68.8(3) . .
C9 Fe1 C1 164.5(3) . .
C2 Fe1 C1 39.8(3) . .
C10 Fe1 C1 129.2(3) . .
C3 Fe1 C1 67.3(3) . .
C6 Fe1 C1 111.9(3) . .
C8 Fe1 C5 160.0(3) . .
C7 Fe1 C5 158.8(3) . .
C4 Fe1 C5 40.7(3) . .
C9 Fe1 C5 124.6(3) . .
C2 Fe1 C5 68.8(3) . .
C10 Fe1 C5 109.0(3) . .
C3 Fe1 C5 67.9(3) . .
C6 Fe1 C5 123.9(3) . .
C1 Fe1 C5 41.8(3) . .
C28 Fe2 C28 178.3(5) 4_655 .
C28 Fe2 C29 40.9(3) 4_655 4_655
C28 Fe2 C29 137.6(4) . 4_655
C28 Fe2 C29 137.6(4) 4_655 .
C28 Fe2 C29 40.9(3) . .
C29 Fe2 C29 109.7(5) 4_655 .
C28 Fe2 C31 67.8(3) 4_655 4_655
C28 Fe2 C31 112.8(3) . 4_655
C29 Fe2 C31 67.7(3) 4_655 4_655
C29 Fe2 C31 139.9(4) . 4_655
C28 Fe2 C31 112.8(3) 4_655 .
C28 Fe2 C31 67.8(3) . .
C29 Fe2 C31 139.9(4) 4_655 .
C29 Fe2 C31 67.7(3) . .
C31 Fe2 C31 140.8(4) 4_655 .
C28 Fe2 C30 67.4(3) 4_655 4_655
C28 Fe2 C30 111.9(4) . 4_655
C29 Fe2 C30 39.1(3) 4_655 4_655
C29 Fe2 C30 110.9(3) . 4_655
C31 Fe2 C30 41.0(3) 4_655 4_655
C31 Fe2 C30 178.3(4) . 4_655
C28 Fe2 C30 111.9(4) 4_655 .
C28 Fe2 C30 67.4(3) . .
C29 Fe2 C30 110.9(4) 4_655 .
C29 Fe2 C30 39.1(3) . .
C31 Fe2 C30 178.3(4) 4_655 .
C31 Fe2 C30 41.0(3) . .
C30 Fe2 C30 137.3(5) 4_655 .
C28 Fe2 C27 40.5(3) 4_655 4_655
C28 Fe2 C27 141.0(3) . 4_655
C29 Fe2 C27 68.5(3) 4_655 4_655
C29 Fe2 C27 178.0(3) . 4_655
C31 Fe2 C27 40.4(3) 4_655 4_655
C31 Fe2 C27 113.1(3) . 4_655
C30 Fe2 C27 68.2(3) 4_655 4_655
C30 Fe2 C27 140.4(3) . 4_655
C28 Fe2 C27 141.0(3) 4_655 .
C28 Fe2 C27 40.5(3) . .
C29 Fe2 C27 178.0(3) 4_655 .
C29 Fe2 C27 68.5(3) . .
C31 Fe2 C27 113.1(3) 4_655 .
C31 Fe2 C27 40.4(3) . .
C30 Fe2 C27 140.4(3) 4_655 .
C30 Fe2 C27 68.2(3) . .
C27 Fe2 C27 113.4(4) 4_655 .
C15 N1 C16 116.7(6) . .
C24 N2 C23 116.5(7) . .
C36 N3 C37 120.8(7) . .
C50 O7 C51 107.3(8) . .
C52 O8 C49 109.6(9) . .
C56 O9 C53 120.7(16) . .
C54 O10 C55 99(3) . .
C2 C1 C5 108.1(6) . .
C2 C1 C11 123.3(7) . .
C5 C1 C11 128.5(7) . .
C2 C1 Fe1 69.6(4) . .
C5 C1 Fe1 69.2(4) . .
C11 C1 Fe1 124.6(5) . .
C1 C2 C3 108.2(7) . .
C1 C2 Fe1 70.6(4) . .
C3 C2 Fe1 70.0(4) . .
C4 C3 C2 109.3(7) . .
C4 C3 Fe1 69.6(4) . .
C2 C3 Fe1 69.6(4) . .
C3 C4 C5 108.0(6) . .
C3 C4 Fe1 70.1(4) . .
C5 C4 Fe1 70.3(4) . .
C4 C5 C1 106.4(7) . .
C4 C5 Fe1 69.1(4) . .
C1 C5 Fe1 69.1(4) . .
C7 C6 C10 108.2(6) . .
C7 C6 C19 131.9(7) . .
C10 C6 C19 119.9(8) . .
C7 C6 Fe1 69.2(4) . .
C10 C6 Fe1 69.4(4) . .
C19 C6 Fe1 123.9(5) . .
C8 C7 C6 106.5(6) . .
C8 C7 Fe1 68.8(4) . .
C6 C7 Fe1 70.3(4) . .
C9 C8 C7 110.3(7) . .
C9 C8 Fe1 71.1(4) . .
C7 C8 Fe1 70.9(4) . .
C8 C9 C10 107.6(6) . .
C8 C9 Fe1 68.9(4) . .
C10 C9 Fe1 70.1(4) . .
C9 C10 C6 107.4(6) . .
C9 C10 Fe1 69.7(4) . .
C6 C10 Fe1 70.0(4) . .
C12 C11 C1 126.3(8) . .
C11 C12 C13 125.4(7) . .
C14 C13 C17 116.2(6) . .
C14 C13 C12 125.3(7) . .
C17 C13 C12 118.6(7) . .
C15 C14 C13 121.5(6) . .
N1 C15 C14 122.6(6) . .
N1 C15 C18 114.9(6) . .
C14 C15 C18 122.5(7) . .
N1 C16 C17 123.2(7) . .
C16 C17 C13 119.7(7) . .
C20 C19 C6 120.9(13) . .
C19 C20 C21 123.5(12) . .
C25 C21 C22 121.3(10) . .
C25 C21 C20 123.7(11) . .
C22 C21 C20 115.0(12) . .
C21 C22 C23 115.8(8) . .
N2 C23 C26A 123.2(9) . .
N2 C23 C22 117.4(9) . .
C26A C23 C22 119.4(10) . .
C26B C24 C25 113.5(13) . .
C26B C24 N2 118.3(11) . .
C25 C24 N2 128.2(10) . .
C21 C25 C24 120.6(12) . .
C28 C27 C31 106.8(6) . .
C28 C27 C32 126.3(7) . .
C31 C27 C32 126.8(6) . .
C28 C27 Fe2 68.7(4) . .
C31 C27 Fe2 69.5(4) . .
C32 C27 Fe2 123.5(4) . .
C27 C28 C29 108.8(7) . .
C27 C28 Fe2 70.8(4) . .
C29 C28 Fe2 70.3(5) . .
C30 C29 C28 108.0(7) . .
C30 C29 Fe2 70.6(5) . .
C28 C29 Fe2 68.8(4) . .
C29 C30 C31 108.7(7) . .
C29 C30 Fe2 70.3(5) . .
C31 C30 Fe2 69.4(4) . .
C27 C31 C30 107.8(6) . .
C27 C31 Fe2 70.1(4) . .
C30 C31 Fe2 69.7(4) . .
C33 C32 C27 126.4(7) . .
C32 C33 C34 127.3(7) . .
C38 C34 C35 117.0(7) . .
C38 C34 C33 118.6(7) . .
C35 C34 C33 124.4(7) . .
C36 C35 C34 120.2(7) . .
N3 C36 C35 121.0(7) . .
N3 C36 C39 118.4(7) . .
C35 C36 C39 120.6(8) . .
N3 C37 C38 120.8(7) . .
C34 C38 C37 120.3(7) . .
C45 C40 C41 118.7(5) . .
C45 C40 C46 119.5(5) . .
C41 C40 C46 121.8(6) . .
C42 C41 C40 120.0(5) . .
C43 C42 C41 119.8(5) . .
C43 C42 C47 118.4(5) . .
C41 C42 C47 121.8(6) . .
C42 C43 C44 121.2(5) . .
C43 C44 C45 119.4(5) . .
C43 C44 C48 120.4(5) . .
C45 C44 C48 120.2(5) . .
C44 C45 C40 120.9(5) . .
O1 C46 O2 123.5(6) . .
O1 C46 C40 122.4(7) . .
O2 C46 C40 114.1(6) . .
O4 C47 O3 123.2(6) . .
O4 C47 C42 121.6(7) . .
O3 C47 C42 115.1(6) . .
O6 C48 O5 124.3(6) . .
O6 C48 C44 122.8(6) . .
O5 C48 C44 112.8(5) . .
O8 C49 C50 110.8(9) . .
O7 C50 C49 110.4(10) . .
O7 C51 C52 109.0(9) . .
O8 C52 C51 112.0(9) . .
O9 C53 C54 122.3(18) . .
O10 C54 C53 84.6(18) . .
C56 C55 O10 91.0(16) . .
O9 C56 C55 114.5(16) . .

loop_
_geom_bond_atom_site_label_1
_geom_bond_atom_site_label_2
_geom_bond_distance
_geom_bond_site_symmetry_2
Fe1 C8 2.009(7) .
Fe1 C7 2.037(6) .
Fe1 C4 2.038(6) .
Fe1 C9 2.039(7) .
Fe1 C2 2.040(7) .
Fe1 C10 2.044(7) .
Fe1 C3 2.044(7) .
Fe1 C6 2.052(6) .
Fe1 C1 2.053(6) .
Fe1 C5 2.055(7) .
Fe2 C28 2.022(8) 4_655
Fe2 C28 2.022(7) .
Fe2 C29 2.041(8) 4_655
Fe2 C29 2.041(8) .
Fe2 C31 2.041(7) 4_655
Fe2 C31 2.041(7) .
Fe2 C30 2.045(7) 4_655
Fe2 C30 2.045(7) .
Fe2 C27 2.049(7) 4_655
Fe2 C27 2.049(7) .
N1 C15 1.337(8) .
N1 C16 1.349(9) .
N2 C24 1.303(9) .
N2 C23 1.334(10) .
N3 C36 1.322(9) .
N3 C37 1.336(9) .
O1 C46 1.201(7) .
O2 C46 1.303(7) .
O3 C47 1.295(8) .
O4 C47 1.201(7) .
O5 C48 1.314(7) .
O6 C48 1.214(6) .
O7 C50 1.393(12) .
O7 C51 1.436(11) .
O8 C52 1.389(11) .
O8 C49 1.404(13) .
O9 C56 1.289(19) .
O9 C53 1.324(18) .
O10 C54 1.48(4) .
O10 C55 1.52(2) .
C1 C2 1.394(10) .
C1 C5 1.464(10) .
C1 C11 1.496(9) .
C2 C3 1.410(9) .
C3 C4 1.407(10) .
C4 C5 1.422(9) .
C6 C7 1.415(9) .
C6 C10 1.418(10) .
C6 C19 1.532(13) .
C7 C8 1.394(9) .
C8 C9 1.385(10) .
C9 C10 1.406(9) .
C11 C12 1.279(9) .
C12 C13 1.496(9) .
C13 C14 1.375(9) .
C13 C17 1.392(9) .
C14 C15 1.360(9) .
C15 C18 1.502(9) .
C16 C17 1.370(9) .
C19 C20 1.153(13) .
C20 C21 1.686(16) .
C21 C25 1.239(13) .
C21 C22 1.382(12) .
C22 C23 1.506(13) .
C23 C26A 1.349(14) .
C24 C26B 1.186(18) .
C24 C25 1.286(11) .
C27 C28 1.410(9) .
C27 C31 1.413(9) .
C27 C32 1.475(9) .
C28 C29 1.420(10) .
C29 C30 1.369(10) .
C30 C31 1.429(10) .
C32 C33 1.296(9) .
C33 C34 1.461(9) .
C34 C38 1.375(9) .
C34 C35 1.406(10) .
C35 C36 1.378(9) .
C36 C39 1.491(10) .
C37 C38 1.390(10) .
C40 C45 1.389(8) .
C40 C41 1.406(7) .
C40 C46 1.478(8) .
C41 C42 1.390(7) .
C42 C43 1.369(8) .
C42 C47 1.501(8) .
C43 C44 1.381(7) .
C44 C45 1.384(7) .
C44 C48 1.508(8) .
C49 C50 1.465(15) .
C51 C52 1.440(12) .
C53 C54 1.48(2) .
C55 C56 1.415(18) .
